data_4117943
loop_
_publ_author_name
'Sebastian M. Walter'
'Florian Kniep'
'Laxmidhar Rout'
'Franz P. Schmidtchen'
'Eberhardt Herdtweck'
'Stefan M. Huber'

_publ_contact_author_address
;
       Department Chemie,
       Lehrstuhl f\"ur Anorganische Chemie,
       Technische Universit\"at M\"unchen,
       Lichtenbergstrasse 4,
       D-85747 Garching bei M\"unchen,
       Germany.
;
_publ_contact_author_email eberhardt.herdtweck@ch.tum.de
_publ_contact_author_fax '+49(0)89 289 13473'
_publ_contact_author_name
;
       Dr. Eberhardt Herdtweck
;
_publ_contact_author_phone '+49(0)89 289 13143'
_publ_section_title
;
 Isothermal Calorimetric Titrations on Charge-Assisted Halogen Bonds: Role
 of Entropy, Counterions, Solvent, and Temperature
;
_journal_name_full 'Journal of the American Chemical Society'
_journal_page_first 8507
_journal_page_last 8512
_journal_paper_doi 10.1021/ja2119207
_journal_volume 134
_journal_year 2012
_chemical_formula_moiety 'C24 H20 B, C14 H14 I2 N4, Br'
_chemical_formula_sum 'C38 H34 B Br I2 N4'
_chemical_formula_weight 891.20
_chemical_name_systematic ?
_space_group_IT_number 14
_symmetry_cell_setting monoclinic
_symmetry_Int_Tables_number 14
_symmetry_space_group_name_Hall '-P 2yn'
_symmetry_space_group_name_H-M 'P 1 21/n 1'
_atom_sites_solution_hydrogens geom
_atom_sites_solution_primary direct
_atom_sites_solution_secondary difmap
_audit_creation_date 19-Dec-11
_audit_creation_method 'PLATON <TABLE ACC> option'
_audit_update_record
;
   19-Dec-11  Updated by the Author E.H.
              Text writing by E.H.
              Checkcif    OK
   19-Dec-11  Updated by the Author E.H.
;
_cell_angle_alpha 90
_cell_angle_beta 102.4990(12)
_cell_angle_gamma 90
_cell_formula_units_Z 4
_cell_length_a 10.6294(3)
_cell_length_b 14.2671(4)
_cell_length_c 23.8757(7)
_cell_measurement_reflns_used 9628
_cell_measurement_temperature 123(1)
_cell_measurement_theta_max 25.35
_cell_measurement_theta_min 1.67
_cell_volume 3534.95(18)
_computing_cell_refinement 'SAINT (Bruker, 2008b)'
_computing_data_collection 'APEX II Control Software (Bruker, 2008a)'
_computing_data_reduction 'SAINT (Bruker, 2008b)'
_computing_molecular_graphics 'PLATON (Spek, 2010)'
_computing_publication_material 'PLATON (Spek, 2010)'
_computing_structure_refinement 'SHELXL97 (Sheldrick, 1998)'
_computing_structure_solution 'SIR92 (Altomare, 1994)'
_diffrn_ambient_temperature 123(1)
_diffrn_detector ' CCD plate '
_diffrn_detector_area_resol_mean 16
_diffrn_measured_fraction_theta_full 0.998
_diffrn_measured_fraction_theta_max 0.998
_diffrn_measurement_device ' \k-geometry diffractometer '
_diffrn_measurement_device_type ' Bruker APEX-II CCD '
_diffrn_measurement_method ' phi- and omega-rotation '
_diffrn_radiation_monochromator graphite
_diffrn_radiation_source 'rotating anode FR591'
_diffrn_radiation_type 'Mo K\a'
_diffrn_radiation_wavelength 0.71073
_diffrn_reflns_av_R_equivalents 0.0303
_diffrn_reflns_av_sigmaI/netI 0.0095
_diffrn_reflns_limit_h_max 12
_diffrn_reflns_limit_h_min -12
_diffrn_reflns_limit_k_max 17
_diffrn_reflns_limit_k_min -17
_diffrn_reflns_limit_l_max 28
_diffrn_reflns_limit_l_min -28
_diffrn_reflns_number 122604
_diffrn_reflns_theta_full 25.35
_diffrn_reflns_theta_max 25.35
_diffrn_reflns_theta_min 1.67
_diffrn_standards_decay_% 0
_exptl_absorpt_coefficient_mu 2.942
_exptl_absorpt_correction_T_max 0.7452
_exptl_absorpt_correction_T_min 0.5799
_exptl_absorpt_correction_type multi-scan
_exptl_absorpt_process_details 'SADABS, Bruker, 2008b'
_exptl_crystal_colour colorless
_exptl_crystal_density_diffrn 1.675
_exptl_crystal_density_meas ?
_exptl_crystal_density_method none
_exptl_crystal_description needle
_exptl_crystal_F_000 1744
_exptl_crystal_size_max 0.53
_exptl_crystal_size_mid 0.10
_exptl_crystal_size_min 0.08
_refine_diff_density_max 0.557
_refine_diff_density_min -0.373
_refine_diff_density_rms 0.057
_refine_ls_extinction_method none
_refine_ls_goodness_of_fit_ref 1.093
_refine_ls_hydrogen_treatment constr
_refine_ls_matrix_type full
_refine_ls_number_parameters 417
_refine_ls_number_reflns 6464
_refine_ls_number_restraints 0
_refine_ls_restrained_S_all 1.093
_refine_ls_R_factor_all 0.0159
_refine_ls_R_factor_gt 0.0150
_refine_ls_shift/su_max 0.002
_refine_ls_shift/su_mean 0.000
_refine_ls_structure_factor_coef Fsqd
_refine_ls_weighting_details 'w=1/[\s^2^(Fo^2^)+(0.0154P)^2^+3.2775P] where P=(Fo^2^+2Fc^2^)/3'
_refine_ls_weighting_scheme sigma
_refine_ls_wR_factor_gt 0.0383
_refine_ls_wR_factor_ref 0.0389
_reflns_number_gt 6251
_reflns_number_total 6464
_reflns_threshold_expression I>2\s(I)
_cod_data_source_file ja2119207_si_001.cif
_cod_data_source_block compound_m-II-1_me-BPh4
_cod_depositor_comments
;
The following automatic conversions were performed:

'_exptl_crystal_density_meas' value 'none' was changed to '?' - the
value is perceived as not measured.

Automatic conversion script
Id: cif_fix_values 3008 2015-01-20 13:52:24Z robertas 
;
_cod_original_sg_symbol_H-M 'P 21/n'
_cod_database_code 4117943

loop_
_symmetry_equiv_pos_site_id
_symmetry_equiv_pos_as_xyz
1 x,y,z
2 1/2-x,1/2+y,1/2-z
3 -x,-y,-z
4 1/2+x,1/2-y,1/2+z

loop_
_atom_site_aniso_label
_atom_site_aniso_U_11
_atom_site_aniso_U_22
_atom_site_aniso_U_33
_atom_site_aniso_U_23
_atom_site_aniso_U_13
_atom_site_aniso_U_12
C15 0.0136(8) 0.0195(9) 0.0211(9) 0.0029(7) 0.0018(7) 0.0048(7)
C16 0.0246(9) 0.0280(10) 0.0219(9) 0.0020(8) 0.0022(7) 0.0050(8)
C17 0.0375(12) 0.0437(13) 0.0245(10) 0.0120(9) 0.0119(9) 0.0102(10)
C18 0.0318(11) 0.0329(11) 0.0434(13) 0.0190(10) 0.0133(10) 0.0028(9)
C19 0.0228(9) 0.0201(9) 0.0416(12) 0.0070(8) 0.0045(8) 0.0014(8)
C20 0.0203(9) 0.0200(9) 0.0261(9) 0.0018(7) 0.0048(7) 0.0027(7)
C21 0.0190(9) 0.0199(9) 0.0187(8) -0.0020(7) 0.0064(7) -0.0023(7)
C22 0.0205(9) 0.0238(10) 0.0287(10) -0.0057(8) 0.0035(8) 0.0013(7)
C23 0.0320(11) 0.0223(10) 0.0330(11) -0.0094(8) 0.0058(9) 0.0022(8)
C24 0.0285(10) 0.0256(10) 0.0241(10) -0.0087(8) 0.0035(8) -0.0075(8)
C25 0.0193(9) 0.0290(10) 0.0214(9) -0.0017(8) 0.0031(7) -0.0019(8)
C26 0.0219(9) 0.0202(9) 0.0208(9) -0.0025(7) 0.0058(7) 0.0001(7)
C27 0.0174(8) 0.0157(8) 0.0215(9) -0.0044(7) 0.0032(7) -0.0046(7)
C28 0.0239(9) 0.0220(9) 0.0221(9) -0.0031(7) 0.0035(7) -0.0029(7)
C29 0.0355(11) 0.0291(11) 0.0243(10) -0.0064(8) 0.0119(8) -0.0054(9)
C30 0.0339(11) 0.0239(10) 0.0362(11) -0.0114(9) 0.0173(9) -0.0026(8)
C31 0.0267(10) 0.0158(9) 0.0373(11) -0.0057(8) 0.0079(8) 0.0009(7)
C32 0.0235(9) 0.0167(9) 0.0248(9) -0.0027(7) 0.0062(7) -0.0040(7)
C33 0.0220(9) 0.0151(8) 0.0175(8) -0.0037(7) 0.0043(7) 0.0007(7)
C34 0.0303(10) 0.0194(9) 0.0256(10) 0.0000(8) 0.0038(8) -0.0045(8)
C35 0.0463(13) 0.0186(9) 0.0246(10) 0.0040(8) 0.0044(9) 0.0013(9)
C36 0.0349(11) 0.0292(10) 0.0218(9) 0.0006(8) 0.0011(8) 0.0143(9)
C37 0.0207(9) 0.0308(10) 0.0227(9) -0.0028(8) 0.0047(7) 0.0058(8)
C38 0.0210(9) 0.0191(9) 0.0189(9) -0.0014(7) 0.0062(7) 0.0024(7)
B1 0.0173(9) 0.0166(9) 0.0196(10) -0.0018(8) 0.0035(8) -0.0007(7)
I1 0.0189(1) 0.0199(1) 0.0248(1) -0.0022(1) 0.0043(1) -0.0010(1)
I2 0.0193(1) 0.0232(1) 0.0256(1) -0.0002(1) 0.0020(1) -0.0006(1)
N1 0.0235(8) 0.0246(8) 0.0249(8) 0.0030(6) 0.0080(7) 0.0051(7)
N2 0.0157(7) 0.0215(8) 0.0276(8) 0.0025(6) 0.0036(6) 0.0011(6)
N3 0.0211(8) 0.0176(7) 0.0245(8) 0.0024(6) 0.0082(6) 0.0011(6)
N4 0.0239(8) 0.0262(8) 0.0232(8) 0.0062(7) 0.0099(6) 0.0075(7)
C1 0.0185(9) 0.0223(9) 0.0215(9) 0.0036(7) 0.0050(7) 0.0017(7)
C2 0.0181(9) 0.0353(11) 0.0370(11) 0.0064(9) 0.0085(8) 0.0051(8)
C3 0.0157(9) 0.0313(11) 0.0407(12) 0.0042(9) 0.0039(8) -0.0007(8)
C4 0.0358(11) 0.0285(11) 0.0337(11) -0.0034(9) 0.0144(9) 0.0074(9)
C5 0.0172(9) 0.0162(9) 0.0285(10) 0.0005(7) 0.0056(7) -0.0025(7)
C6 0.0187(8) 0.0189(9) 0.0225(9) 0.0001(7) 0.0049(7) -0.0039(7)
C7 0.0189(9) 0.0164(8) 0.0261(9) 0.0034(7) 0.0058(7) -0.0026(7)
C8 0.0277(10) 0.0176(9) 0.0284(10) -0.0017(7) 0.0081(8) -0.0032(7)
C9 0.0310(10) 0.0253(10) 0.0238(10) -0.0013(8) 0.0022(8) -0.0065(8)
C10 0.0208(9) 0.0233(9) 0.0275(10) 0.0041(8) -0.0008(8) -0.0040(7)
C11 0.0223(9) 0.0209(9) 0.0228(9) 0.0024(7) 0.0089(7) 0.0031(7)
C12 0.0283(10) 0.0175(9) 0.0331(10) 0.0019(8) 0.0165(8) 0.0003(7)
C13 0.0317(10) 0.0205(9) 0.0333(11) 0.0065(8) 0.0178(9) 0.0074(8)
C14 0.0263(10) 0.0403(12) 0.0315(11) 0.0077(9) 0.0046(8) 0.0123(9)
Br1 0.0174(1) 0.0240(1) 0.0319(1) 0.0054(1) 0.0060(1) 0.0060(1)

loop_
_atom_site_label
_atom_site_type_symbol
_atom_site_thermal_displace_type
_atom_site_fract_x
_atom_site_fract_y
_atom_site_fract_z
_atom_site_occupancy
_atom_site_U_iso_or_equiv
_atom_site_calc_flag
_atom_site_refinement_flags
C15 C Uani 0.68623(16) 0.42415(12) 0.08846(8) 1.000 0.0184(5) . .
C16 C Uani 0.69651(18) 0.41197(14) 0.03162(8) 1.000 0.0253(5) . .
C17 C Uani 0.7646(2) 0.47432(16) 0.00399(9) 1.000 0.0345(7) . .
C18 C Uani 0.8229(2) 0.55266(16) 0.03235(10) 1.000 0.0353(7) . .
C19 C Uani 0.80970(18) 0.57005(14) 0.08794(9) 1.000 0.0285(6) . .
C20 C Uani 0.74219(17) 0.50721(13) 0.11472(8) 1.000 0.0222(5) . .
C21 C Uani 0.54152(17) 0.26624(13) 0.08463(7) 1.000 0.0189(5) . .
C22 C Uani 0.58815(18) 0.17699(13) 0.07492(8) 1.000 0.0246(6) . .
C23 C Uani 0.5144(2) 0.11037(14) 0.03975(9) 1.000 0.0293(6) . .
C24 C Uani 0.38791(19) 0.13006(14) 0.01253(8) 1.000 0.0264(6) . .
C25 C Uani 0.33812(18) 0.21805(14) 0.02012(8) 1.000 0.0234(5) . .
C26 C Uani 0.41434(17) 0.28421(13) 0.05479(8) 1.000 0.0208(5) . .
C27 C Uani 0.53419(16) 0.40039(12) 0.16337(8) 1.000 0.0184(5) . .
C28 C Uani 0.52673(18) 0.37661(13) 0.21965(8) 1.000 0.0229(5) . .
C29 C Uani 0.4407(2) 0.41938(14) 0.24842(9) 1.000 0.0288(6) . .
C30 C Uani 0.3578(2) 0.48850(14) 0.22150(9) 1.000 0.0299(6) . .
C31 C Uani 0.36360(19) 0.51583(13) 0.16626(9) 1.000 0.0265(6) . .
C32 C Uani 0.45074(18) 0.47301(12) 0.13826(8) 1.000 0.0215(5) . .
C33 C Uani 0.74910(17) 0.29461(12) 0.17095(7) 1.000 0.0182(5) . .
C34 C Uani 0.72940(19) 0.21517(13) 0.20328(8) 1.000 0.0254(6) . .
C35 C Uani 0.8290(2) 0.17123(14) 0.24185(9) 1.000 0.0303(6) . .
C36 C Uani 0.9542(2) 0.20498(14) 0.25009(8) 1.000 0.0294(6) . .
C37 C Uani 0.97767(18) 0.28299(14) 0.21951(8) 1.000 0.0247(5) . .
C38 C Uani 0.87684(17) 0.32572(12) 0.18063(8) 1.000 0.0194(5) . .
B1 B Uani 0.62760(19) 0.34610(14) 0.12657(9) 1.000 0.0179(5) . .
I1 I Uani 0.27970(1) -0.16385(1) 0.12522(1) 1.000 0.0213(1) . .
I2 I Uani 0.03252(1) 0.03295(1) 0.09862(1) 1.000 0.0231(1) . .
N1 N Uani 0.57011(15) -0.17688(11) 0.13007(7) 1.000 0.0239(5) . .
N2 N Uani 0.52652(14) -0.04779(11) 0.16984(7) 1.000 0.0218(4) . .
N3 N Uani 0.20586(14) 0.20369(11) 0.14127(7) 1.000 0.0206(4) . .
N4 N Uani 0.03452(15) 0.24473(11) 0.07925(7) 1.000 0.0237(5) . .
C1 C Uani 0.47440(17) -0.12643(13) 0.14269(8) 1.000 0.0207(5) . .
C2 C Uani 0.68540(19) -0.13092(15) 0.14974(9) 1.000 0.0298(6) . .
C3 C Uani 0.65924(18) -0.05081(15) 0.17449(9) 1.000 0.0296(6) . .
C4 C Uani 0.5556(2) -0.26857(15) 0.10117(9) 1.000 0.0316(6) . .
C5 C Uani 0.45983(17) 0.02678(12) 0.19227(8) 1.000 0.0205(5) . .
C6 C Uani 0.36382(17) 0.07673(12) 0.15523(8) 1.000 0.0200(5) . .
C7 C Uani 0.30493(17) 0.14974(12) 0.17823(8) 1.000 0.0203(5) . .
C8 C Uani 0.34220(19) 0.17500(13) 0.23548(8) 1.000 0.0243(6) . .
C9 C Uani 0.43950(19) 0.12502(14) 0.27119(8) 1.000 0.0273(6) . .
C10 C Uani 0.49785(18) 0.04968(13) 0.24982(8) 1.000 0.0248(5) . .
C11 C Uani 0.09741(18) 0.17111(13) 0.10632(8) 1.000 0.0214(5) . .
C12 C Uani 0.20926(19) 0.30044(13) 0.13616(9) 1.000 0.0248(6) . .
C13 C Uani 0.10243(19) 0.32531(13) 0.09772(9) 1.000 0.0269(6) . .
C14 C Uani -0.08976(19) 0.24135(16) 0.03812(9) 1.000 0.0330(6) . .
Br1 Br Uani 0.51888(2) 0.30981(1) 0.40396(1) 1.000 0.0243(1) . .
H161 H Uiso 0.65570 0.35940 0.01090 1.000 0.0300 calc R
H171 H Uiso 0.77090 0.46270 -0.03450 1.000 0.0410 calc R
H181 H Uiso 0.87130 0.59400 0.01400 1.000 0.0420 calc R
H191 H Uiso 0.84670 0.62470 0.10760 1.000 0.0340 calc R
H201 H Uiso 0.73320 0.52080 0.15260 1.000 0.0270 calc R
H221 H Uiso 0.67410 0.16130 0.09320 1.000 0.0300 calc R
H231 H Uiso 0.55080 0.05110 0.03430 1.000 0.0350 calc R
H241 H Uiso 0.33650 0.08430 -0.01080 1.000 0.0320 calc R
H251 H Uiso 0.25210 0.23310 0.00170 1.000 0.0280 calc R
H261 H Uiso 0.37880 0.34440 0.05850 1.000 0.0250 calc R
H281 H Uiso 0.58260 0.32940 0.23900 1.000 0.0270 calc R
H291 H Uiso 0.43910 0.40100 0.28650 1.000 0.0350 calc R
H301 H Uiso 0.29780 0.51680 0.24050 1.000 0.0360 calc R
H311 H Uiso 0.30810 0.56380 0.14750 1.000 0.0320 calc R
H321 H Uiso 0.45400 0.49360 0.10080 1.000 0.0260 calc R
H341 H Uiso 0.64460 0.19070 0.19850 1.000 0.0310 calc R
H351 H Uiso 0.81120 0.11790 0.26260 1.000 0.0360 calc R
H361 H Uiso 1.02240 0.17510 0.27620 1.000 0.0350 calc R
H371 H Uiso 1.06250 0.30760 0.22500 1.000 0.0300 calc R
H381 H Uiso 0.89590 0.37850 0.15970 1.000 0.0230 calc R
H21 H Uiso 0.76820 -0.15210 0.14640 1.000 0.0360 calc R
H31 H Uiso 0.71990 -0.00480 0.19190 1.000 0.0350 calc R
H41 H Uiso 0.52260 -0.31430 0.12500 1.000 0.0470 calc R
H42 H Uiso 0.63960 -0.28950 0.09520 1.000 0.0470 calc R
H43 H Uiso 0.49510 -0.26290 0.06400 1.000 0.0470 calc R
H61 H Uiso 0.33950 0.06140 0.11560 1.000 0.0240 calc R
H81 H Uiso 0.30160 0.22600 0.25010 1.000 0.0290 calc R
H91 H Uiso 0.46640 0.14230 0.31040 1.000 0.0330 calc R
H101 H Uiso 0.56300 0.01440 0.27440 1.000 0.0300 calc R
H121 H Uiso 0.27450 0.34130 0.15600 1.000 0.0300 calc R
H131 H Uiso 0.07810 0.38730 0.08550 1.000 0.0320 calc R
H141 H Uiso -0.09590 0.18290 0.01610 1.000 0.0490 calc R
H142 H Uiso -0.09660 0.29490 0.01190 1.000 0.0490 calc R
H143 H Uiso -0.15980 0.24390 0.05890 1.000 0.0490 calc R

loop_
_atom_type_symbol
_atom_type_description
_atom_type_scat_dispersion_real
_atom_type_scat_dispersion_imag
_atom_type_scat_source
N N 0.0061 0.0033 'International Tables Vol C Tables 4.2.6.8 and 6.1.1.4'
I I -0.4742 1.8119 'International Tables Vol C Tables 4.2.6.8 and 6.1.1.4'
Br Br -0.2901 2.4595 'International Tables Vol C Tables 4.2.6.8 and 6.1.1.4'
B B 0.0013 0.0007 'International Tables Vol C Tables 4.2.6.8 and 6.1.1.4'
H H 0.0000 0.0000 'International Tables Vol C Tables 4.2.6.8 and 6.1.1.4'
C C 0.0033 0.0016 'International Tables Vol C Tables 4.2.6.8 and 6.1.1.4'

loop_
_geom_angle_atom_site_label_1
_geom_angle_atom_site_label_2
_geom_angle_atom_site_label_3
_geom_angle
_geom_angle_publ_flag
C1 N1 C2 109.37(16) yes
C1 N1 C4 125.34(17) yes
C2 N1 C4 125.27(17) yes
C1 N2 C3 108.39(16) yes
C1 N2 C5 127.28(16) yes
C3 N2 C5 124.31(16) yes
C7 N3 C11 127.38(16) yes
C7 N3 C12 123.77(16) yes
C11 N3 C12 108.85(16) yes
C11 N4 C13 109.20(16) yes
C11 N4 C14 125.64(17) yes
C13 N4 C14 125.12(17) yes
C16 C15 C20 115.00(16) no
C16 C15 B1 124.94(16) yes
C20 C15 B1 119.80(16) yes
C15 C16 C17 122.46(18) no
C16 C17 C18 120.40(19) no
C17 C18 C19 119.1(2) no
C18 C19 C20 119.66(19) no
C15 C20 C19 123.25(18) no
C22 C21 C26 114.59(16) no
C22 C21 B1 123.74(16) yes
C26 C21 B1 121.66(16) yes
C21 C22 C23 123.10(18) no
C22 C23 C24 120.37(18) no
C23 C24 C25 118.62(18) no
C24 C25 C26 120.04(18) no
C21 C26 C25 123.24(17) no
C28 C27 B1 124.04(16) yes
C32 C27 B1 120.85(16) yes
C28 C27 C32 115.06(16) no
C27 C28 C29 122.91(17) no
C28 C29 C30 120.09(19) no
C29 C30 C31 119.08(19) no
C30 C31 C32 120.16(18) no
C27 C32 C31 122.66(17) no
C34 C33 B1 121.25(16) yes
C38 C33 B1 124.05(15) yes
C34 C33 C38 114.69(16) no
C33 C34 C35 122.77(18) no
C34 C35 C36 120.37(19) no
C35 C36 C37 118.76(18) no
C36 C37 C38 120.13(18) no
C33 C38 C37 123.29(17) no
C17 C16 H161 119.00 no
C15 C16 H161 119.00 no
C16 C17 H171 120.00 no
C18 C17 H171 120.00 no
C19 C18 H181 120.00 no
C17 C18 H181 120.00 no
C20 C19 H191 120.00 no
C18 C19 H191 120.00 no
C19 C20 H201 118.00 no
C15 C20 H201 118.00 no
C23 C22 H221 118.00 no
C21 C22 H221 118.00 no
C24 C23 H231 120.00 no
C22 C23 H231 120.00 no
C23 C24 H241 121.00 no
C25 C24 H241 121.00 no
C24 C25 H251 120.00 no
C26 C25 H251 120.00 no
C25 C26 H261 118.00 no
C21 C26 H261 118.00 no
C27 C28 H281 119.00 no
C29 C28 H281 119.00 no
C30 C29 H291 120.00 no
C28 C29 H291 120.00 no
C31 C30 H301 120.00 no
C29 C30 H301 120.00 no
C30 C31 H311 120.00 no
C32 C31 H311 120.00 no
C27 C32 H321 119.00 no
C31 C32 H321 119.00 no
C33 C34 H341 119.00 no
C35 C34 H341 119.00 no
C34 C35 H351 120.00 no
C36 C35 H351 120.00 no
C37 C36 H361 121.00 no
C35 C36 H361 121.00 no
C36 C37 H371 120.00 no
C38 C37 H371 120.00 no
C33 C38 H381 118.00 no
C37 C38 H381 118.00 no
I1 C1 N1 126.03(14) yes
N1 C1 N2 107.62(16) yes
I1 C1 N2 126.34(13) yes
N1 C2 C3 107.52(18) yes
N2 C3 C2 107.10(18) yes
C6 C5 C10 121.71(17) no
N2 C5 C10 118.72(16) yes
N2 C5 C6 119.50(16) yes
C5 C6 C7 117.63(17) no
N3 C7 C6 119.39(16) yes
N3 C7 C8 118.68(16) yes
C6 C7 C8 121.88(17) no
C7 C8 C9 119.25(17) no
C8 C9 C10 120.26(17) no
C5 C10 C9 119.24(17) no
I2 C11 N4 125.48(14) yes
N3 C11 N4 107.42(16) yes
I2 C11 N3 127.02(14) yes
N3 C12 C13 106.77(17) yes
N4 C13 C12 107.75(17) yes
C3 C2 H21 126.00 no
N1 C2 H21 126.00 no
N2 C3 H31 126.00 no
C2 C3 H31 126.00 no
N1 C4 H42 109.00 no
N1 C4 H41 110.00 no
H41 C4 H42 109.00 no
H41 C4 H43 109.00 no
H42 C4 H43 109.00 no
N1 C4 H43 109.00 no
C7 C6 H61 121.00 no
C5 C6 H61 121.00 no
C7 C8 H81 120.00 no
C9 C8 H81 120.00 no
C8 C9 H91 120.00 no
C10 C9 H91 120.00 no
C5 C10 H101 120.00 no
C9 C10 H101 120.00 no
N3 C12 H121 127.00 no
C13 C12 H121 127.00 no
N4 C13 H131 126.00 no
C12 C13 H131 126.00 no
N4 C14 H142 109.00 no
N4 C14 H143 109.00 no
H141 C14 H142 109.00 no
H141 C14 H143 109.00 no
H142 C14 H143 110.00 no
N4 C14 H141 109.00 no
C27 B1 C33 110.05(15) yes
C15 B1 C21 110.95(15) yes
C15 B1 C27 108.66(14) yes
C15 B1 C33 108.57(15) yes
C21 B1 C27 109.08(15) yes
C21 B1 C33 109.53(14) yes

loop_
_geom_bond_atom_site_label_1
_geom_bond_atom_site_label_2
_geom_bond_distance
_geom_bond_publ_flag
I1 C1 2.0901(19) yes
I2 C11 2.0833(19) yes
N1 C1 1.333(2) yes
N1 C4 1.471(3) yes
N1 C2 1.380(3) yes
N2 C3 1.392(2) yes
N2 C1 1.353(2) yes
N2 C5 1.444(2) yes
N3 C7 1.442(2) yes
N3 C11 1.351(2) yes
N3 C12 1.387(2) yes
N4 C14 1.466(3) yes
N4 C13 1.378(2) yes
N4 C11 1.335(2) yes
C15 C20 1.411(3) no
C15 C16 1.396(3) no
C15 B1 1.644(3) yes
C16 C17 1.399(3) no
C17 C18 1.382(3) no
C18 C19 1.387(3) no
C19 C20 1.388(3) no
C21 C26 1.409(3) no
C21 C22 1.404(3) no
C21 B1 1.656(3) yes
C22 C23 1.392(3) no
C23 C24 1.390(3) no
C24 C25 1.389(3) no
C25 C26 1.394(3) no
C27 B1 1.654(3) yes
C27 C28 1.405(3) no
C27 C32 1.411(3) no
C28 C29 1.397(3) no
C29 C30 1.385(3) no
C30 C31 1.389(3) no
C31 C32 1.395(3) no
C33 C38 1.399(3) no
C33 B1 1.655(3) yes
C33 C34 1.412(3) no
C34 C35 1.393(3) no
C35 C36 1.389(3) no
C36 C37 1.383(3) no
C37 C38 1.397(3) no
C16 H161 0.9500 no
C17 H171 0.9500 no
C18 H181 0.9500 no
C19 H191 0.9500 no
C20 H201 0.9500 no
C22 H221 0.9500 no
C23 H231 0.9500 no
C24 H241 0.9500 no
C25 H251 0.9500 no
C26 H261 0.9500 no
C28 H281 0.9500 no
C29 H291 0.9500 no
C30 H301 0.9500 no
C31 H311 0.9500 no
C32 H321 0.9500 no
C34 H341 0.9500 no
C35 H351 0.9500 no
C36 H361 0.9500 no
C37 H371 0.9500 no
C38 H381 0.9500 no
C2 C3 1.343(3) no
C5 C6 1.393(3) no
C5 C10 1.385(3) no
C6 C7 1.388(3) no
C7 C8 1.386(3) no
C8 C9 1.387(3) no
C9 C10 1.392(3) no
C12 C13 1.344(3) no
C2 H21 0.9500 no
C3 H31 0.9500 no
C4 H41 0.9800 no
C4 H42 0.9800 no
C4 H43 0.9800 no
C6 H61 0.9500 no
C8 H81 0.9500 no
C9 H91 0.9500 no
C10 H101 0.9500 no
C12 H121 0.9500 no
C13 H131 0.9500 no
C14 H141 0.9800 no
C14 H142 0.9800 no
C14 H143 0.9800 no

loop_
_cod_related_entry_id
_cod_related_entry_database
_cod_related_entry_code
1 ChemSpider 30660626
